data_1505999
loop_
_publ_author_name
'Lavin, Judith M.'
'Shimizu, Ken D.'

_publ_section_title
;
 Rapid screening of a receptor with molecular memory.
;
_journal_issue 11
_journal_name_full 'Organic letters'
_journal_page_first 2389
_journal_page_last 2392
_journal_paper_doi 10.1021/ol060706j
_journal_volume 8
_journal_year 2006
_chemical_formula_moiety 'C40 H38 N2 O10'
_chemical_formula_sum 'C40 H38 N2 O10'
_chemical_formula_weight 706.72
_chemical_name_systematic
; 
 ? 
;
_space_group_IT_number 148
_symmetry_cell_setting trigonal
_symmetry_space_group_name_Hall '-R 3'
_symmetry_space_group_name_H-M 'R -3 :H'
_atom_sites_solution_hydrogens geom
_atom_sites_solution_primary direct
_atom_sites_solution_secondary difmap
_audit_creation_method SHELXL-97
_cell_angle_alpha 90.00
_cell_angle_beta 90.00
_cell_angle_gamma 120.00
_cell_formula_units_Z 9
_cell_length_a 31.7102(11)
_cell_length_b 31.7102(11)
_cell_length_c 9.7910(8)
_cell_measurement_reflns_used 1410
_cell_measurement_temperature 100(1)
_cell_measurement_theta_max 22.472
_cell_measurement_theta_min 2.208
_cell_volume 8526.2(8)
_computing_cell_refinement 'SAINT+ NT V6.22 (Bruker, 2001)'
_computing_data_collection 'SMART NT V5.625 (Bruker, 2000)'
_computing_data_reduction 'SAINT+ NT V6.22'
_computing_molecular_graphics 'SHELXTL V6.1 (Sheldrick, 2000)'
_computing_publication_material 'SHELXTL V6.1'
_computing_structure_refinement 'SHELXL-97 (Sheldrick, 1997)'
_computing_structure_solution 'SHELXS-97 (Sheldrick, 1990)'
_diffrn_ambient_temperature 100(1)
_diffrn_measured_fraction_theta_full 1.000
_diffrn_measured_fraction_theta_max 1.000
_diffrn_measurement_device_type 'Bruker SMART APEX CCD diffractometer'
_diffrn_measurement_method 'omega scans'
_diffrn_radiation_monochromator graphite
_diffrn_radiation_source 'fine-focus sealed tube'
_diffrn_radiation_type MoK\a
_diffrn_radiation_wavelength 0.71073
_diffrn_reflns_av_R_equivalents 0.1088
_diffrn_reflns_av_sigmaI/netI 0.1185
_diffrn_reflns_limit_h_max 30
_diffrn_reflns_limit_h_min -30
_diffrn_reflns_limit_k_max 30
_diffrn_reflns_limit_k_min -30
_diffrn_reflns_limit_l_max 7
_diffrn_reflns_limit_l_min -9
_diffrn_reflns_number 9413
_diffrn_reflns_theta_full 20.18
_diffrn_reflns_theta_max 20.18
_diffrn_reflns_theta_min 1.28
_diffrn_standards_decay_% none
_exptl_absorpt_coefficient_mu 0.090
_exptl_absorpt_correction_type none
_exptl_crystal_colour yellow
_exptl_crystal_density_diffrn 1.239
_exptl_crystal_density_method 'not measured'
_exptl_crystal_description plate
_exptl_crystal_F_000 3348
_exptl_crystal_size_max 0.14
_exptl_crystal_size_mid 0.08
_exptl_crystal_size_min 0.06
_refine_diff_density_max 0.194
_refine_diff_density_min -0.156
_refine_diff_density_rms 0.041
_refine_ls_extinction_method none
_refine_ls_goodness_of_fit_ref 1.009
_refine_ls_hydrogen_treatment refU
_refine_ls_matrix_type full
_refine_ls_number_parameters 256
_refine_ls_number_reflns 1813
_refine_ls_number_restraints 0
_refine_ls_restrained_S_all 1.009
_refine_ls_R_factor_all 0.0931
_refine_ls_R_factor_gt 0.0522
_refine_ls_shift/su_max 0.000
_refine_ls_shift/su_mean 0.000
_refine_ls_structure_factor_coef Fsqd
_refine_ls_weighting_details
; calc 
 [0.00000+1.00000exp(2.20(sin\q/\l)^2^)]/ 
   [\s^2^(Fo^2^)+0.0000+0.1000*P+(0.0206P)^2^+0.0000sin\q/\l] 
 where P = 0.33333Fo^2^ + 0.66667Fc^2^ 
;
_refine_ls_weighting_scheme calc
_refine_ls_wR_factor_gt 0.0840
_refine_ls_wR_factor_ref 0.0933
_reflns_number_gt 1128
_reflns_number_total 1813
_reflns_threshold_expression >2sigma(I)
_cod_data_source_file ol060706jsi20060322_023306.cif
_cod_data_source_block sqz
_cod_depositor_comments
;
The following automatic conversions were performed:

'_symmetry_cell_setting' value 'Trigonal' changed to 'trigonal'
according to /home/saulius/struct/CIF-dictionaries/cif_core.dic
dictionary named 'cif_core.dic' version 2.4.1 from 2010-06-29.

Automatic conversion script
Id: cif_fix_values 1715 2011-07-08 13:25:40Z adriana 
;
_cod_original_sg_symbol_H-M 'R -3'
_cod_database_code 1505999

loop_
_symmetry_equiv_pos_as_xyz
'x, y, z'
'-y, x-y, z'
'-x+y, -x, z'
'x+2/3, y+1/3, z+1/3'
'-y+2/3, x-y+1/3, z+1/3'
'-x+y+2/3, -x+1/3, z+1/3'
'x+1/3, y+2/3, z+2/3'
'-y+1/3, x-y+2/3, z+2/3'
'-x+y+1/3, -x+2/3, z+2/3'
'-x, -y, -z'
'y, -x+y, -z'
'x-y, x, -z'
'-x+2/3, -y+1/3, -z+1/3'
'y+2/3, -x+y+1/3, -z+1/3'
'x-y+2/3, x+1/3, -z+1/3'
'-x+1/3, -y+2/3, -z+2/3'
'y+1/3, -x+y+2/3, -z+2/3'
'x-y+1/3, x+2/3, -z+2/3'

loop_
_atom_site_label
_atom_site_type_symbol
_atom_site_fract_x
_atom_site_fract_y
_atom_site_fract_z
_atom_site_U_iso_or_equiv
_atom_site_adp_type
_atom_site_occupancy
_atom_site_symmetry_multiplicity
_atom_site_calc_flag
_atom_site_refinement_flags
C1 C 0.06524(18) 0.28775(16) 0.4799(5) 0.0194(13) Uani 1 1 d .
C2 C 0.10440(16) 0.32032(16) 0.3866(5) 0.0161(13) Uani 1 1 d .
C3 C 0.14827(15) 0.31843(16) 0.3806(5) 0.0175(13) Uani 1 1 d .
C4 C 0.15630(17) 0.28766(17) 0.4667(5) 0.0191(13) Uani 1 1 d .
C5 C 0.11848(18) 0.25631(18) 0.5670(6) 0.0264(14) Uani 1 1 d .
C6 C 0.09820(18) 0.35157(16) 0.3027(5) 0.0233(14) Uani 1 1 d .
H6 H 0.0691 0.3532 0.3083 0.07(2) Uiso 1 1 calc R
C7 C 0.13488(17) 0.38143(17) 0.2080(5) 0.0227(14) Uani 1 1 d .
H7 H 0.1305 0.4030 0.1504 0.016(13) Uiso 1 1 calc R
C8 C 0.03754(16) 0.22812(17) 0.6642(5) 0.0219(14) Uani 1 1 d .
C9 C 0.00705(17) 0.18006(18) 0.6328(5) 0.0221(13) Uani 1 1 d .
C10 C -0.02976(18) 0.15114(18) 0.7241(6) 0.0259(14) Uani 1 1 d .
H10 H -0.0520 0.1180 0.7029 0.044(17) Uiso 1 1 calc R
C11 C -0.03383(18) 0.17089(18) 0.8461(5) 0.0267(14) Uani 1 1 d .
H11 H -0.0585 0.1503 0.9086 0.031(15) Uiso 1 1 calc R
C12 C -0.00367(18) 0.21925(17) 0.8816(5) 0.0235(13) Uani 1 1 d .
C13 C 0.03209(16) 0.24741(17) 0.7870(5) 0.0183(13) Uani 1 1 d .
H13 H 0.0535 0.2809 0.8063 0.019(13) Uiso 1 1 calc R
C14 C -0.01506(18) 0.11295(18) 0.4866(6) 0.0305(15) Uani 1 1 d .
H14A H -0.0497 0.1043 0.4840 0.034(15) Uiso 1 1 calc R
H14B H -0.0109 0.0944 0.5615 0.027(15) Uiso 1 1 calc R
C15 C -0.00140(19) 0.1000(2) 0.3542(6) 0.0338(15) Uani 1 1 d .
C16 C -0.00700(16) 0.23878(16) 1.0204(5) 0.0212(13) Uani 1 1 d .
C17 C 0.02123(17) 0.22695(18) 1.1263(6) 0.0301(15) Uani 1 1 d .
H17A H 0.0182 0.2397 1.2158 0.038(16) Uiso 1 1 calc R
H17B H 0.0052 0.1911 1.1347 0.011(12) Uiso 1 1 calc R
C18 C 0.07490(18) 0.2465(2) 1.0987(6) 0.0418(17) Uani 1 1 d .
H18A H 0.0917 0.2821 1.0932 0.034(16) Uiso 1 1 calc R
H18B H 0.0787 0.2332 1.0121 0.07(2) Uiso 1 1 calc R
H18C H 0.0889 0.2367 1.1730 0.053(18) Uiso 1 1 calc R
C19 C -0.06033(16) 0.21437(18) 1.0710(6) 0.0348(15) Uani 1 1 d .
H19A H -0.0727 0.1795 1.0858 0.039(16) Uiso 1 1 calc R
H19B H -0.0804 0.2186 1.0023 0.07(2) Uiso 1 1 calc R
H19C H -0.0616 0.2295 1.1570 0.046(17) Uiso 1 1 calc R
C20 C 0.01152(17) 0.29386(16) 1.0173(6) 0.0304(15) Uani 1 1 d .
H20A H -0.0064 0.3008 0.9476 0.048(17) Uiso 1 1 calc R
H20B H 0.0463 0.3115 0.9954 0.036(15) Uiso 1 1 calc R
H20C H 0.0064 0.3043 1.1069 0.026(15) Uiso 1 1 calc R
N1 N 0.07528(13) 0.25933(13) 0.5691(4) 0.0178(10) Uani 1 1 d .
O1 O 0.02565(11) 0.28505(11) 0.4818(4) 0.0269(10) Uani 1 1 d .
O2 O 0.12257(11) 0.22919(12) 0.6465(4) 0.0311(10) Uani 1 1 d .
O3 O 0.01488(11) 0.16376(11) 0.5111(4) 0.0275(9) Uani 1 1 d .
O4 O -0.02509(14) 0.05400(14) 0.3285(5) 0.0696(14) Uani 1 1 d .
O5 O 0.02979(12) 0.13152(13) 0.2754(4) 0.0463(12) Uani 1 1 d .

loop_
_atom_site_aniso_label
_atom_site_aniso_U_11
_atom_site_aniso_U_22
_atom_site_aniso_U_33
_atom_site_aniso_U_23
_atom_site_aniso_U_13
_atom_site_aniso_U_12
C1 0.023(4) 0.020(3) 0.016(4) -0.004(3) -0.006(3) 0.012(3)
C2 0.022(3) 0.019(3) 0.013(3) -0.004(3) 0.001(3) 0.014(3)
C3 0.018(3) 0.012(3) 0.020(4) -0.002(3) 0.000(2) 0.006(2)
C4 0.021(3) 0.015(3) 0.014(4) 0.002(3) 0.003(3) 0.003(3)
C5 0.034(4) 0.018(3) 0.024(4) -0.007(3) -0.010(3) 0.010(3)
C6 0.021(3) 0.022(3) 0.029(4) -0.004(3) -0.005(3) 0.012(3)
C7 0.029(3) 0.016(3) 0.026(4) 0.003(3) -0.001(3) 0.013(3)
C8 0.016(3) 0.020(3) 0.028(4) 0.000(3) 0.003(3) 0.008(3)
C9 0.023(3) 0.024(4) 0.017(4) 0.000(3) -0.002(3) 0.010(3)
C10 0.027(3) 0.015(3) 0.029(4) 0.003(3) 0.000(3) 0.005(3)
C11 0.028(3) 0.033(4) 0.014(4) 0.009(3) 0.010(3) 0.011(3)
C12 0.024(3) 0.020(3) 0.022(4) 0.003(3) 0.002(3) 0.008(3)
C13 0.018(3) 0.011(3) 0.024(4) -0.002(3) -0.005(3) 0.005(3)
C14 0.025(4) 0.027(4) 0.034(5) -0.003(3) -0.004(3) 0.009(3)
C15 0.026(4) 0.030(4) 0.039(5) -0.005(3) 0.001(3) 0.009(3)
C16 0.020(3) 0.021(3) 0.024(4) 0.003(3) 0.006(3) 0.011(3)
C17 0.029(3) 0.032(4) 0.033(4) -0.008(3) -0.010(3) 0.018(3)
C18 0.052(4) 0.054(5) 0.031(5) -0.008(4) -0.016(3) 0.035(4)
C19 0.033(4) 0.042(4) 0.031(4) 0.000(3) 0.008(3) 0.020(3)
C20 0.026(4) 0.031(4) 0.032(4) -0.004(3) -0.003(3) 0.013(3)
N1 0.012(2) 0.016(2) 0.020(3) 0.004(2) 0.003(2) 0.003(2)
O1 0.018(2) 0.033(2) 0.037(3) 0.0035(18) 0.0032(19) 0.0182(19)
O2 0.034(2) 0.033(2) 0.031(3) 0.008(2) 0.008(2) 0.0202(19)
O3 0.027(2) 0.016(2) 0.028(3) -0.0062(19) 0.0044(19) 0.0027(18)
O4 0.069(3) 0.036(3) 0.084(4) -0.026(3) 0.004(3) 0.011(2)
O5 0.028(2) 0.055(3) 0.042(3) -0.007(2) 0.008(2) 0.010(2)

loop_
_atom_type_symbol
_atom_type_description
_atom_type_scat_dispersion_real
_atom_type_scat_dispersion_imag
_atom_type_scat_source
C C 0.0033 0.0016 'International Tables Vol C Tables 4.2.6.8 and 6.1.1.4'
H H 0.0000 0.0000 'International Tables Vol C Tables 4.2.6.8 and 6.1.1.4'
N N 0.0061 0.0033 'International Tables Vol C Tables 4.2.6.8 and 6.1.1.4'
O O 0.0106 0.0060 'International Tables Vol C Tables 4.2.6.8 and 6.1.1.4'

loop_
_geom_angle_atom_site_label_1
_geom_angle_atom_site_label_2
_geom_angle_atom_site_label_3
_geom_angle
_geom_angle_site_symmetry_1
_geom_angle_site_symmetry_3
O1 C1 N1 120.2(4) . .
O1 C1 C2 122.7(5) . .
N1 C1 C2 117.1(4) . .
C6 C2 C3 120.0(5) . .
C6 C2 C1 120.2(4) . .
C3 C2 C1 119.8(4) . .
C4 C3 C3 118.7(5) . 16
C4 C3 C2 121.6(4) . .
C3 C3 C2 119.7(6) 16 .
C7 C4 C3 121.4(5) 16 .
C7 C4 C5 118.8(5) 16 .
C3 C4 C5 119.7(4) . .
O2 C5 N1 119.1(5) . .
O2 C5 C4 124.2(5) . .
N1 C5 C4 116.7(5) . .
C2 C6 C7 120.5(5) . .
C2 C6 H6 119.8 . .
C7 C6 H6 119.8 . .
C4 C7 C6 119.7(5) 16 .
C4 C7 H7 120.2 16 .
C6 C7 H7 120.2 . .
C9 C8 C13 120.4(5) . .
C9 C8 N1 119.9(5) . .
C13 C8 N1 119.7(4) . .
O3 C9 C8 117.0(5) . .
O3 C9 C10 124.2(5) . .
C8 C9 C10 118.8(5) . .
C11 C10 C9 119.6(5) . .
C11 C10 H10 120.2 . .
C9 C10 H10 120.2 . .
C10 C11 C12 123.2(5) . .
C10 C11 H11 118.4 . .
C12 C11 H11 118.4 . .
C11 C12 C13 115.7(5) . .
C11 C12 C16 121.7(5) . .
C13 C12 C16 122.4(4) . .
C12 C13 C8 122.2(5) . .
C12 C13 H13 118.9 . .
C8 C13 H13 118.9 . .
O3 C14 C15 109.8(4) . .
O3 C14 H14A 109.7 . .
C15 C14 H14A 109.7 . .
O3 C14 H14B 109.7 . .
C15 C14 H14B 109.7 . .
H14A C14 H14B 108.2 . .
O5 C15 O4 124.2(6) . .
O5 C15 C14 122.4(5) . .
O4 C15 C14 113.4(5) . .
C12 C16 C17 109.7(4) . .
C12 C16 C20 112.3(4) . .
C17 C16 C20 110.6(4) . .
C12 C16 C19 111.3(4) . .
C17 C16 C19 106.6(4) . .
C20 C16 C19 106.0(4) . .
C18 C17 C16 116.9(4) . .
C18 C17 H17A 108.1 . .
C16 C17 H17A 108.1 . .
C18 C17 H17B 108.1 . .
C16 C17 H17B 108.1 . .
H17A C17 H17B 107.3 . .
C17 C18 H18A 109.5 . .
C17 C18 H18B 109.5 . .
H18A C18 H18B 109.5 . .
C17 C18 H18C 109.5 . .
H18A C18 H18C 109.5 . .
H18B C18 H18C 109.5 . .
C16 C19 H19A 109.5 . .
C16 C19 H19B 109.5 . .
H19A C19 H19B 109.5 . .
C16 C19 H19C 109.5 . .
H19A C19 H19C 109.5 . .
H19B C19 H19C 109.5 . .
C16 C20 H20A 109.5 . .
C16 C20 H20B 109.5 . .
H20A C20 H20B 109.5 . .
C16 C20 H20C 109.5 . .
H20A C20 H20C 109.5 . .
H20B C20 H20C 109.5 . .
C1 N1 C5 124.8(4) . .
C1 N1 C8 117.7(4) . .
C5 N1 C8 117.3(4) . .
C9 O3 C14 115.4(4) . .

loop_
_geom_bond_atom_site_label_1
_geom_bond_atom_site_label_2
_geom_bond_distance
_geom_bond_site_symmetry_2
C1 O1 1.215(5) .
C1 N1 1.401(6) .
C1 C2 1.469(6) .
C2 C6 1.375(6) .
C2 C3 1.424(6) .
C3 C4 1.406(6) .
C3 C3 1.417(9) 16
C4 C7 1.379(6) 16
C4 C5 1.483(7) .
C5 O2 1.214(5) .
C5 N1 1.420(6) .
C6 C7 1.417(6) .
C6 H6 0.9500 .
C7 C4 1.379(6) 16
C7 H7 0.9500 .
C8 C9 1.371(6) .
C8 C13 1.398(7) .
C8 N1 1.447(6) .
C9 O3 1.370(6) .
C9 C10 1.390(6) .
C10 C11 1.385(7) .
C10 H10 0.9500 .
C11 C12 1.386(6) .
C11 H11 0.9500 .
C12 C13 1.389(6) .
C12 C16 1.518(7) .
C13 H13 0.9500 .
C14 O3 1.423(5) .
C14 C15 1.488(7) .
C14 H14A 0.9900 .
C14 H14B 0.9900 .
C15 O5 1.259(6) .
C15 O4 1.288(6) .
C16 C17 1.534(6) .
C16 C20 1.540(6) .
C16 C19 1.548(6) .
C17 C18 1.516(6) .
C17 H17A 0.9900 .
C17 H17B 0.9900 .
C18 H18A 0.9800 .
C18 H18B 0.9800 .
C18 H18C 0.9800 .
C19 H19A 0.9800 .
C19 H19B 0.9800 .
C19 H19C 0.9800 .
C20 H20A 0.9800 .
C20 H20B 0.9800 .
C20 H20C 0.9800 .

loop_
_geom_torsion_atom_site_label_1
_geom_torsion_atom_site_label_2
_geom_torsion_atom_site_label_3
_geom_torsion_atom_site_label_4
_geom_torsion
_geom_torsion_site_symmetry_1
_geom_torsion_site_symmetry_4
O1 C1 C2 C6 4.0(7) . .
N1 C1 C2 C6 -175.7(4) . .
O1 C1 C2 C3 -174.2(4) . .
N1 C1 C2 C3 6.1(7) . .
C6 C2 C3 C4 178.7(4) . .
C1 C2 C3 C4 -3.1(7) . .
C6 C2 C3 C3 -1.2(8) . 16
C1 C2 C3 C3 177.0(5) . 16
C3 C3 C4 C7 -1.4(8) 16 16
C2 C3 C4 C7 178.7(4) . 16
C3 C3 C4 C5 179.7(5) 16 .
C2 C3 C4 C5 -0.2(7) . .
C7 C4 C5 O2 2.2(8) 16 .
C3 C4 C5 O2 -178.9(5) . .
C7 C4 C5 N1 -178.6(4) 16 .
C3 C4 C5 N1 0.3(7) . .
C3 C2 C6 C7 1.2(7) . .
C1 C2 C6 C7 -177.0(4) . .
C2 C6 C7 C4 0.1(7) . 16
C13 C8 C9 O3 -179.6(4) . .
N1 C8 C9 O3 1.2(7) . .
C13 C8 C9 C10 1.0(7) . .
N1 C8 C9 C10 -178.3(4) . .
O3 C9 C10 C11 178.4(4) . .
C8 C9 C10 C11 -2.2(7) . .
C9 C10 C11 C12 2.1(8) . .
C10 C11 C12 C13 -0.8(7) . .
C10 C11 C12 C16 -175.8(5) . .
C11 C12 C13 C8 -0.4(7) . .
C16 C12 C13 C8 174.5(4) . .
C9 C8 C13 C12 0.3(8) . .
N1 C8 C13 C12 179.6(4) . .
O3 C14 C15 O5 -4.8(7) . .
O3 C14 C15 O4 176.2(4) . .
C11 C12 C16 C17 81.8(6) . .
C13 C12 C16 C17 -92.8(5) . .
C11 C12 C16 C20 -154.7(4) . .
C13 C12 C16 C20 30.7(6) . .
C11 C12 C16 C19 -36.0(6) . .
C13 C12 C16 C19 149.4(5) . .
C12 C16 C17 C18 58.5(6) . .
C20 C16 C17 C18 -66.0(6) . .
C19 C16 C17 C18 179.2(5) . .
O1 C1 N1 C5 174.0(4) . .
C2 C1 N1 C5 -6.3(7) . .
O1 C1 N1 C8 -1.5(7) . .
C2 C1 N1 C8 178.3(4) . .
O2 C5 N1 C1 -177.6(4) . .
C4 C5 N1 C1 3.1(7) . .
O2 C5 N1 C8 -2.1(7) . .
C4 C5 N1 C8 178.6(4) . .
C9 C8 N1 C1 96.2(5) . .
C13 C8 N1 C1 -83.1(6) . .
C9 C8 N1 C5 -79.6(6) . .
C13 C8 N1 C5 101.1(5) . .
C8 C9 O3 C14 175.5(4) . .
C10 C9 O3 C14 -5.1(7) . .
C15 C14 O3 C9 -177.7(4) . .
